data_7019763
loop_
_publ_author_name
'Pan, Baofei'
'Bezpalko, Mark W.'
'Foxman, Bruce M.'
'Thomas, Christine M.'

_publ_section_title
;
 Heterolytic addition of E-H bonds across Pt-P bonds in Pt N-heterocyclic
 phosphenium/phosphido complexes.
;
_journal_issue 30
_journal_name_full 'Dalton transactions (Cambridge, England : 2003)'
_journal_page_first 9083
_journal_page_last 9090
_journal_paper_doi 10.1039/c2dt30455d
_journal_volume 41
_journal_year 2012
_chemical_absolute_configuration ad
_chemical_formula_moiety 'C38 H32 Cl N2 P3 Pt, F6 P'
_chemical_formula_sum 'C38 H32 Cl F6 N2 P4 Pt'
_chemical_formula_weight 985.11
_space_group_IT_number 4
_symmetry_cell_setting monoclinic
_symmetry_space_group_name_Hall 'P 2yb'
_symmetry_space_group_name_H-M 'P 1 21 1'
_atom_sites_solution_hydrogens difmap
_atom_sites_solution_primary direct
_audit_creation_date 12-02-16
_audit_creation_method CRYSTALS_ver_14.40
_cell_angle_alpha 90
_cell_angle_beta 98.743(2)
_cell_angle_gamma 90
_cell_formula_units_Z 4
_cell_length_a 12.1189(4)
_cell_length_b 13.4744(5)
_cell_length_c 22.8621(9)
_cell_measurement_reflns_used 9915
_cell_measurement_temperature 120
_cell_measurement_theta_max 29
_cell_measurement_theta_min 2
_cell_volume 3689.9(2)
_computing_cell_refinement 'Apex2 (Bruker AXS, 2006)'
_computing_data_collection 'Apex2 (Bruker AXS, 2006)'
_computing_data_reduction 'Apex2 (Bruker AXS, 2006)'
_computing_molecular_graphics 'CAMERON (Watkin et al., 1996)'
_computing_publication_material 'CRYSTALS (Betteridge et al., 2003)'
_computing_structure_refinement 'CRYSTALS (Betteridge et al., 2003)'
_computing_structure_solution 'SIR92 (Altomare et al., 1994)'
_diffrn_ambient_temperature 120
_diffrn_measured_fraction_theta_full 0.996
_diffrn_measured_fraction_theta_max 0.996
_diffrn_measurement_device Area
_diffrn_measurement_device_type 'Bruker Kappa Apex2'
_diffrn_measurement_method '\f & \w scans'
_diffrn_radiation_monochromator graphite
_diffrn_radiation_type 'Mo K\a'
_diffrn_radiation_wavelength 0.71073
_diffrn_reflns_av_R_equivalents 0.044
_diffrn_reflns_limit_h_max 16
_diffrn_reflns_limit_h_min -17
_diffrn_reflns_limit_k_max 18
_diffrn_reflns_limit_k_min -18
_diffrn_reflns_limit_l_max 32
_diffrn_reflns_limit_l_min 0
_diffrn_reflns_number 21159
_diffrn_reflns_theta_full 30.046
_diffrn_reflns_theta_max 30.046
_diffrn_reflns_theta_min 1.700
_diffrn_standards_number 0
_exptl_absorpt_coefficient_mu 4.111
_exptl_absorpt_correction_T_max 0.78
_exptl_absorpt_correction_T_min 0.64
_exptl_absorpt_correction_type numerical
_exptl_absorpt_process_details
;
Analytical Absorption (De Meulenaer & Tompa, 1965)
;
_exptl_crystal_colour colourless
_exptl_crystal_density_diffrn 1.773
_exptl_crystal_density_method 'not measured'
_exptl_crystal_description needle
_exptl_crystal_F_000 1932
_exptl_crystal_size_max 0.550
_exptl_crystal_size_mid 0.110
_exptl_crystal_size_min 0.060
_refine_diff_density_max 2.16
_refine_diff_density_min -2.13
_refine_ls_abs_structure_details 'Flack (1983), 9983 Friedel-pairs'
_refine_ls_abs_structure_Flack 0.500(7)
_refine_ls_extinction_method None
_refine_ls_goodness_of_fit_ref 0.9786
_refine_ls_hydrogen_treatment constr
_refine_ls_matrix_type full
_refine_ls_number_parameters 952
_refine_ls_number_reflns 21159
_refine_ls_number_restraints 7
_refine_ls_R_factor_all 0.0552
_refine_ls_R_factor_gt 0.0419
_refine_ls_shift/su_max 0.0061564
_refine_ls_shift/su_mean 0.0001530
_refine_ls_structure_factor_coef Fsqd
_refine_ls_weighting_details
;
Method= Modified Sheldrick
w=1/[\s^2^(F^2^) + ( 0.03P)^2^ + 6.59P]
,where P=(max(Fo^2^,0) + 2Fc^2^)/3
;
_refine_ls_weighting_scheme calc
_refine_ls_wR_factor_all 0.0835
_refine_ls_wR_factor_gt 0.0794
_refine_ls_wR_factor_ref 0.0835
_reflns_limit_h_max 16
_reflns_limit_h_min -17
_reflns_limit_k_max 18
_reflns_limit_k_min -18
_reflns_limit_l_max 32
_reflns_limit_l_min 0
_reflns_number_gt 17543
_reflns_number_total 21159
_reflns_threshold_expression I>2.0\s(I)
_oxford_diffrn_Wilson_B_factor 0.00
_oxford_diffrn_Wilson_scale 0.00
_oxford_refine_ls_r_factor_ref 0.0552
_oxford_refine_ls_scale 0.074091(6)
_oxford_reflns_number_all 21159
_oxford_reflns_threshold_expression_ref I>-10.0\s(I)
_oxford_structure_analysis_title 'bfpan_740_0m in P2(1)/n'
_cod_data_source_file c2dt30455d.txt
_cod_data_source_block 6PF6
_cod_original_sg_symbol_H-M 'P 1 21 1 '
_cod_original_formula_sum 'C38 H32 Cl1 F6.00 N2 P4 Pt1'
_cod_database_code 7019763

loop_
_symmetry_equiv_pos_as_xyz
x,y,z
-x,y+1/2,-z

loop_
_atom_site_label
_atom_site_type_symbol
_atom_site_fract_x
_atom_site_fract_y
_atom_site_fract_z
_atom_site_U_iso_or_equiv
_atom_site_occupancy
_atom_site_adp_type
_atom_site_refinement_flags_posn
_atom_site_refinement_flags_adp
_atom_site_refinement_flags_occupancy
_atom_site_disorder_assembly
_atom_site_disorder_group
Pt1 Pt -0.008098(19) 0.19951(10) 0.567069(10) 0.0170 1.0000 Uani . . . . .
Pt11 Pt 0.49966(2) 0.30558(10) 0.929336(11) 0.0223 1.0000 Uani . . . . .
Cl1 Cl -0.05926(17) 0.3599(2) 0.53223(11) 0.0335 1.0000 Uani . . . . .
Cl11 Cl 0.5644(2) 0.1601(2) 0.97594(13) 0.0530 1.0000 Uani . . . . .
P1 P 0.13568(14) 0.1955(3) 0.51263(8) 0.0188 1.0000 Uani . . . . .
P2 P 0.02130(17) 0.04393(19) 0.58669(10) 0.0175 0.940(5) Uani . U P . .
P3 P 0.064(2) 0.080(3) 0.6248(14) 0.0162 0.060(5) Uani . U P . .
P4 P -0.12394(14) 0.2109(2) 0.63758(8) 0.0180 1.0000 Uani . . . . .
P5 P 0.0318(2) 0.8021(3) 0.84664(12) 0.0491 1.0000 Uani . . . . .
P101 P 0.35689(15) 0.3088(3) 0.98560(8) 0.0208 1.0000 Uani . . . . .
P102 P 0.4217(3) 0.4280(3) 0.87313(15) 0.0165 0.524(6) Uani . . P . .
P103 P 0.4752(4) 0.4613(4) 0.9135(2) 0.0218 0.476(6) Uani . . P . .
P104 P 0.61749(15) 0.2935(2) 0.85972(9) 0.0201 1.0000 Uani . . . . .
P105 P 0.4605(2) 0.7035(3) 0.65536(12) 0.0489 1.0000 Uani . . . . .
F1 F -0.0816(6) 0.8192(7) 0.8035(4) 0.0985 1.0000 Uani . . . . .
F2 F -0.0085(7) 0.8775(7) 0.8954(4) 0.043(2) 0.615(10) Uiso . . P 1 2
F3 F -0.0113(7) 0.7136(8) 0.8763(4) 0.058(3) 0.615(10) Uiso . . P 1 2
F4 F 0.1004(9) 0.7266(9) 0.8044(5) 0.085(4) 0.615(10) Uiso . . P 1 2
F5 F 0.0818(10) 0.8933(10) 0.8185(5) 0.075(3) 0.615(10) Uiso . . P 1 2
F6 F 0.1478(5) 0.7864(7) 0.8901(3) 0.0795 1.0000 Uani . . . . .
F21 F 0.0382(13) 0.9108(12) 0.8591(8) 0.066(5) 0.385(10) Uiso . . P 1 1
F22 F -0.0288(16) 0.776(2) 0.8984(9) 0.107(7) 0.385(10) Uiso . . P 1 1
F23 F 0.0247(8) 0.6869(8) 0.8257(5) 0.035(3) 0.385(10) Uiso . . P 1 1
F24 F 0.082(2) 0.818(2) 0.7860(12) 0.133(9) 0.385(10) Uiso . . P 1 1
F101 F 0.5775(6) 0.6921(8) 0.6950(3) 0.1025 1.0000 Uani . . . . .
F102 F 0.4402(9) 0.8005(9) 0.6872(5) 0.067(3) 0.549(10) Uiso . . P 1 3
F103 F 0.3855(9) 0.6326(9) 0.6915(5) 0.067(3) 0.549(10) Uiso . . P 1 3
F104 F 0.4826(7) 0.6115(7) 0.6187(4) 0.041(2) 0.549(10) Uiso . . P 1 3
F105 F 0.5239(8) 0.7792(9) 0.6082(5) 0.055(3) 0.549(10) Uiso . . P 1 3
F106 F 0.3423(5) 0.7174(6) 0.6148(3) 0.0718 1.0000 Uani . . . . .
F121 F 0.4201(16) 0.7248(17) 0.7175(9) 0.114(7) 0.451(10) Uiso . . P 1 4
F122 F 0.4442(10) 0.5853(10) 0.6686(6) 0.056(3) 0.451(10) Uiso . . P 1 4
F123 F 0.5127(11) 0.6635(13) 0.5991(6) 0.075(5) 0.451(10) Uiso . . P 1 4
F124 F 0.4939(8) 0.8103(8) 0.6468(5) 0.045(3) 0.451(10) Uiso . . P 1 4
N1 N 0.1492(5) -0.0004(5) 0.5981(3) 0.0207 1.0000 Uani . . . . .
N2 N -0.0152(6) -0.0017(6) 0.6490(3) 0.0225 1.0000 Uani . . . . .
N101 N 0.3443(5) 0.5077(6) 0.9028(3) 0.0255 1.0000 Uani . . . . .
N102 N 0.5077(6) 0.5115(6) 0.8500(3) 0.0247 1.0000 Uani . . . . .
C1 C 0.2001(6) 0.3176(8) 0.5156(3) 0.0240 1.0000 Uani . . . . .
C2 C 0.2294(6) 0.3660(7) 0.4668(4) 0.0239 1.0000 Uani . . . . .
C3 C 0.2769(6) 0.4602(8) 0.4738(4) 0.0280 1.0000 Uani . . . . .
C4 C 0.2938(7) 0.5057(8) 0.5280(5) 0.0360 1.0000 Uani . . . . .
C5 C 0.2648(7) 0.4584(8) 0.5786(4) 0.0327 1.0000 Uani . . . . .
C6 C 0.2181(7) 0.3647(8) 0.5729(5) 0.0288 1.0000 Uani . . . . .
C7 C 0.0905(6) 0.1635(6) 0.4357(3) 0.0204 1.0000 Uani . . . . .
C8 C -0.0221(7) 0.1615(7) 0.4150(4) 0.0269 1.0000 Uani . . . . .
C9 C -0.0592(9) 0.1394(7) 0.3559(4) 0.0375 1.0000 Uani . . . . .
C10 C 0.0174(10) 0.1220(8) 0.3173(4) 0.0457 1.0000 Uani . . . . .
C11 C 0.1303(10) 0.1242(8) 0.3376(4) 0.0403 1.0000 Uani . . . . .
C12 C 0.1676(8) 0.1406(9) 0.3974(4) 0.0357 1.0000 Uani . . . . .
C13 C 0.2513(6) 0.1170(6) 0.5407(3) 0.0169 1.0000 Uani . . . . .
C14 C 0.3576(6) 0.1427(7) 0.5262(4) 0.0256 1.0000 Uani . . . . .
C15 C 0.4494(6) 0.0831(7) 0.5418(4) 0.0261 1.0000 Uani . . . . .
C16 C 0.4435(7) 0.0033(8) 0.5735(4) 0.0313 1.0000 Uani . . . . .
C17 C 0.3423(6) -0.0270(7) 0.5903(4) 0.0226 1.0000 Uani . . . . .
C18 C 0.2452(6) 0.0297(7) 0.5741(4) 0.0180 1.0000 Uani . . . . .
C19 C 0.1611(8) -0.0834(8) 0.6415(5) 0.0425 1.0000 Uani . . . . .
C20 C 0.0412(7) -0.0973(7) 0.6588(4) 0.0314 1.0000 Uani . . . . .
C21 C -0.1257(7) 0.0055(8) 0.6621(4) 0.0249 1.0000 Uani . . . . .
C22 C -0.1770(7) -0.0791(7) 0.6828(4) 0.0243 1.0000 Uani . . . . .
C23 C -0.2842(7) -0.0745(7) 0.6958(4) 0.0234 1.0000 Uani . . . . .
C24 C -0.3420(6) 0.0137(7) 0.6924(4) 0.0232 1.0000 Uani . . . . .
C25 C -0.2901(7) 0.0974(7) 0.6739(4) 0.0227 1.0000 Uani . . . . .
C26 C -0.1830(6) 0.0961(6) 0.6601(3) 0.0166 1.0000 Uani . . . . .
C27 C -0.0378(6) 0.2590(6) 0.7026(3) 0.0186 1.0000 Uani . . . . .
C28 C -0.0242(7) 0.2076(10) 0.7566(3) 0.0314 1.0000 Uani . . . . .
C29 C 0.0433(8) 0.2423(8) 0.8057(4) 0.0417 1.0000 Uani . . . . .
C30 C 0.1043(10) 0.3293(9) 0.8001(4) 0.0531 1.0000 Uani . . . . .
C31 C 0.0932(7) 0.3805(8) 0.7478(5) 0.0373 1.0000 Uani . . . . .
C32 C 0.0225(7) 0.3439(8) 0.6988(4) 0.0287 1.0000 Uani . . . . .
C33 C -0.2410(5) 0.2932(7) 0.6179(3) 0.0190 1.0000 Uani . . . . .
C34 C -0.2624(7) 0.3727(8) 0.6547(4) 0.0270 1.0000 Uani . . . . .
C35 C -0.3523(7) 0.4342(7) 0.6367(5) 0.0372 1.0000 Uani . . . . .
C36 C -0.4209(7) 0.4181(8) 0.5837(5) 0.0357 1.0000 Uani . . . . .
C37 C -0.4005(7) 0.3404(7) 0.5480(4) 0.0373 1.0000 Uani . . . . .
C38 C -0.3080(6) 0.2777(7) 0.5631(4) 0.0279 1.0000 Uani . . . . .
C101 C 0.4012(7) 0.3437(7) 1.0619(4) 0.0301 1.0000 Uani . . . . .
C102 C 0.5151(9) 0.3508(8) 1.0830(5) 0.0401 1.0000 Uani . . . . .
C103 C 0.5526(10) 0.3692(10) 1.1423(5) 0.0544 1.0000 Uani . . . . .
C104 C 0.4752(10) 0.3821(8) 1.1804(4) 0.0435 1.0000 Uani . . . . .
C105 C 0.3655(11) 0.3798(10) 1.1573(5) 0.0563 1.0000 Uani . . . . .
C106 C 0.3271(9) 0.3566(9) 1.1002(4) 0.0401 1.0000 Uani . . . . .
C107 C 0.2963(5) 0.1854(7) 0.9810(3) 0.0190 1.0000 Uani . . . . .
C108 C 0.2738(7) 0.1347(8) 1.0305(4) 0.0307 1.0000 Uani . . . . .
C109 C 0.2324(7) 0.0382(8) 1.0238(4) 0.0369 1.0000 Uani . . . . .
C110 C 0.2116(7) -0.0062(8) 0.9703(5) 0.0322 1.0000 Uani . . . . .
C111 C 0.2285(7) 0.0479(8) 0.9205(5) 0.0368 1.0000 Uani . . . . .
C112 C 0.2702(8) 0.1429(9) 0.9278(4) 0.0317 1.0000 Uani . . . . .
C113 C 0.2391(7) 0.3909(7) 0.9584(4) 0.0267 1.0000 Uani . . . . .
C114 C 0.1396(8) 0.3626(9) 0.9747(4) 0.0390 1.0000 Uani . . . . .
C115 C 0.0416(8) 0.4161(8) 0.9594(4) 0.0366 1.0000 Uani . . . . .
C116 C 0.0512(7) 0.5080(8) 0.9280(4) 0.0292 1.0000 Uani . . . . .
C117 C 0.1480(7) 0.5336(8) 0.9101(4) 0.0337 1.0000 Uani . . . . .
C118 C 0.2461(7) 0.4766(7) 0.9236(4) 0.0255 1.0000 Uani . . . . .
C119 C 0.3397(6) 0.5949(9) 0.8630(5) 0.0432 1.0000 Uani . . . . .
C120 C 0.4528(8) 0.6130(8) 0.8497(6) 0.0464 1.0000 Uani . . . . .
C121 C 0.6150(7) 0.5007(6) 0.8340(4) 0.0193 1.0000 Uani . . . . .
C122 C 0.6680(7) 0.5870(8) 0.8178(4) 0.0259 1.0000 Uani . . . . .
C123 C 0.7735(8) 0.5820(9) 0.8046(4) 0.0335 1.0000 Uani . . . . .
C124 C 0.8320(7) 0.4941(8) 0.8070(4) 0.0296 1.0000 Uani . . . . .
C125 C 0.7831(7) 0.4070(8) 0.8229(4) 0.0266 1.0000 Uani . . . . .
C126 C 0.6731(6) 0.4107(7) 0.8379(3) 0.0226 1.0000 Uani . . . . .
C127 C 0.7346(6) 0.2121(9) 0.8796(4) 0.0273 1.0000 Uani . . . . .
C128 C 0.7577(7) 0.1348(8) 0.8439(4) 0.0258 1.0000 Uani . . . . .
C129 C 0.8491(7) 0.0741(8) 0.8629(4) 0.0352 1.0000 Uani . . . . .
C130 C 0.9156(7) 0.0918(9) 0.9168(5) 0.0417 1.0000 Uani . . . . .
C131 C 0.8920(6) 0.1702(8) 0.9524(4) 0.0341 1.0000 Uani . . . . .
C132 C 0.8033(6) 0.2285(7) 0.9324(4) 0.0289 1.0000 Uani . . . . .
C133 C 0.5289(7) 0.2441(7) 0.7948(4) 0.0283 1.0000 Uani . . . . .
C134 C 0.5193(7) 0.2929(9) 0.7411(4) 0.0318 1.0000 Uani . . . . .
C135 C 0.4416(8) 0.2572(9) 0.6941(4) 0.0423 1.0000 Uani . . . . .
C136 C 0.3811(8) 0.1751(8) 0.6995(4) 0.0437 1.0000 Uani . . . . .
C137 C 0.3928(9) 0.1244(8) 0.7535(5) 0.0465 1.0000 Uani . . . . .
C138 C 0.4672(8) 0.1565(7) 0.8011(5) 0.0354 1.0000 Uani . . . . .
H21 H 0.2173 0.3350 0.4297 0.0289 1.0000 Uiso R . . . .
H31 H 0.2977 0.4921 0.4407 0.0331 1.0000 Uiso R . . . .
H41 H 0.3251 0.5693 0.5319 0.0426 1.0000 Uiso R . . . .
H51 H 0.2756 0.4903 0.6157 0.0392 1.0000 Uiso R . . . .
H61 H 0.1999 0.3316 0.6059 0.0350 1.0000 Uiso R . . . .
H81 H -0.0738 0.1776 0.4392 0.0318 1.0000 Uiso R . . . .
H91 H -0.1359 0.1352 0.3421 0.0446 1.0000 Uiso R . . . .
H101 H -0.0076 0.1102 0.2777 0.0533 1.0000 Uiso R . . . .
H111 H 0.1813 0.1152 0.3116 0.0489 1.0000 Uiso R . . . .
H121 H 0.2427 0.1356 0.4122 0.0427 1.0000 Uiso R . . . .
H141 H 0.3660 0.2015 0.5058 0.0309 1.0000 Uiso R . . . .
H151 H 0.5157 0.1002 0.5295 0.0319 1.0000 Uiso R . . . .
H161 H 0.5070 -0.0344 0.5852 0.0381 1.0000 Uiso R . . . .
H171 H 0.3391 -0.0841 0.6122 0.0269 1.0000 Uiso R . . . .
H191 H 0.1855 -0.1428 0.6234 0.0512 1.0000 Uiso R . . . .
H192 H 0.2156 -0.0653 0.6755 0.0509 1.0000 Uiso R . . . .
H201 H 0.0002 -0.1490 0.6358 0.0377 1.0000 Uiso R . . . .
H202 H 0.0499 -0.1129 0.7005 0.0381 1.0000 Uiso R . . . .
H221 H -0.1377 -0.1385 0.6872 0.0288 1.0000 Uiso R . . . .
H231 H -0.3184 -0.1322 0.7068 0.0280 1.0000 Uiso R . . . .
H241 H -0.4144 0.0170 0.7021 0.0277 1.0000 Uiso R . . . .
H251 H -0.3289 0.1573 0.6704 0.0269 1.0000 Uiso R . . . .
H281 H -0.0606 0.1476 0.7592 0.0379 1.0000 Uiso R . . . .
H291 H 0.0467 0.2097 0.8408 0.0500 1.0000 Uiso R . . . .
H301 H 0.1551 0.3521 0.8326 0.0649 1.0000 Uiso R . . . .
H311 H 0.1330 0.4389 0.7447 0.0451 1.0000 Uiso R . . . .
H321 H 0.0163 0.3778 0.6630 0.0338 1.0000 Uiso R . . . .
H341 H -0.2160 0.3839 0.6900 0.0323 1.0000 Uiso R . . . .
H351 H -0.3665 0.4873 0.6605 0.0440 1.0000 Uiso R . . . .
H361 H -0.4818 0.4592 0.5716 0.0429 1.0000 Uiso R . . . .
H371 H -0.4484 0.3291 0.5130 0.0434 1.0000 Uiso R . . . .
H381 H -0.2918 0.2285 0.5378 0.0342 1.0000 Uiso R . . . .
H1021 H 0.5674 0.3423 1.0572 0.0479 1.0000 Uiso R . . . .
H1031 H 0.6294 0.3733 1.1563 0.0648 1.0000 Uiso R . . . .
H1041 H 0.4983 0.3912 1.2205 0.0525 1.0000 Uiso R . . . .
H1061 H 0.2509 0.3491 1.0870 0.0478 1.0000 Uiso R . . . .
H1081 H 0.2870 0.1644 1.0680 0.0370 1.0000 Uiso R . . . .
H1091 H 0.2186 0.0032 1.0575 0.0454 1.0000 Uiso R . . . .
H1101 H 0.1869 -0.0717 0.9661 0.0387 1.0000 Uiso R . . . .
H1111 H 0.2116 0.0207 0.8824 0.0443 1.0000 Uiso R . . . .
H1121 H 0.2839 0.1795 0.8951 0.0378 1.0000 Uiso R . . . .
H1141 H 0.1374 0.3048 0.9970 0.0471 1.0000 Uiso R . . . .
H1151 H -0.0259 0.3944 0.9697 0.0440 1.0000 Uiso R . . . .
H1161 H -0.0108 0.5494 0.9193 0.0351 1.0000 Uiso R . . . .
H1171 H 0.1504 0.5904 0.8881 0.0400 1.0000 Uiso R . . . .
H1191 H 0.2887 0.5813 0.8272 0.0518 1.0000 Uiso R . . . .
H1192 H 0.3142 0.6521 0.8827 0.0520 1.0000 Uiso R . . . .
H1201 H 0.4493 0.6421 0.8108 0.0564 1.0000 Uiso R . . . .
H1202 H 0.4945 0.6554 0.8794 0.0561 1.0000 Uiso R . . . .
H1221 H 0.6315 0.6475 0.8164 0.0307 1.0000 Uiso R . . . .
H1231 H 0.8067 0.6397 0.7931 0.0400 1.0000 Uiso R . . . .
H1241 H 0.9046 0.4923 0.7986 0.0349 1.0000 Uiso R . . . .
H1251 H 0.8226 0.3473 0.8244 0.0318 1.0000 Uiso R . . . .
H1281 H 0.7135 0.1235 0.8082 0.0305 1.0000 Uiso R . . . .
H1291 H 0.8660 0.0214 0.8396 0.0432 1.0000 Uiso R . . . .
H1301 H 0.9762 0.0512 0.9293 0.0502 1.0000 Uiso R . . . .
H1311 H 0.9359 0.1825 0.9887 0.0404 1.0000 Uiso R . . . .
H1321 H 0.7872 0.2822 0.9548 0.0343 1.0000 Uiso R . . . .
H1341 H 0.5613 0.3481 0.7363 0.0380 1.0000 Uiso R . . . .
H1351 H 0.4336 0.2907 0.6586 0.0512 1.0000 Uiso R . . . .
H1361 H 0.3306 0.1523 0.6675 0.0518 1.0000 Uiso R . . . .
H1371 H 0.3493 0.0684 0.7570 0.0552 1.0000 Uiso R . . . .
H1381 H 0.4763 0.1221 0.8366 0.0427 1.0000 Uiso R . . . .
H1051 H 0.3135 0.3950 1.1821 0.0671 1.0000 Uiso R . . . .

loop_
_atom_site_aniso_label
_atom_site_aniso_U_11
_atom_site_aniso_U_22
_atom_site_aniso_U_33
_atom_site_aniso_U_23
_atom_site_aniso_U_13
_atom_site_aniso_U_12
Pt1 0.01934(11) 0.01398(15) 0.01886(12) 0.00289(12) 0.00655(9) 0.00211(12)
Pt11 0.02796(14) 0.01483(17) 0.02653(15) 0.00233(13) 0.01193(12) 0.00150(12)
Cl1 0.0336(9) 0.0206(8) 0.0506(11) 0.0154(8) 0.0202(8) 0.0091(7)
Cl11 0.0487(12) 0.0473(15) 0.0704(15) 0.0432(13) 0.0322(11) 0.0239(10)
P1 0.0209(7) 0.0181(11) 0.0186(8) 0.0030(12) 0.0069(6) 0.0022(11)
P2 0.0203(9) 0.0122(12) 0.0203(10) -0.0006(9) 0.0042(9) 0.0007(9)
P3 0.019(3) 0.012(3) 0.019(3) -0.001(3) 0.005(3) 0.002(3)
P4 0.0189(7) 0.0167(14) 0.0191(8) -0.0011(10) 0.0049(6) 0.0024(9)
P5 0.0624(14) 0.0294(16) 0.0507(14) -0.0030(17) -0.0065(12) 0.0013(17)
P101 0.0256(8) 0.0177(11) 0.0211(8) -0.0009(12) 0.0097(7) -0.0006(11)
P102 0.0205(15) 0.0121(13) 0.0171(14) 0.0012(10) 0.0032(11) 0.0004(11)
P103 0.030(2) 0.017(3) 0.020(2) 0.002(2) 0.0113(19) 0.0004(19)
P104 0.0244(8) 0.0151(14) 0.0222(9) 0.0029(10) 0.0083(7) 0.0016(9)
P105 0.0661(14) 0.0221(14) 0.0525(14) -0.0083(17) -0.0101(12) 0.0046(17)
F1 0.109(5) 0.046(5) 0.113(6) 0.014(5) -0.072(5) -0.004(5)
F6 0.063(4) 0.055(6) 0.107(5) -0.019(5) -0.027(3) 0.019(4)
F101 0.119(5) 0.051(5) 0.110(6) 0.032(6) -0.072(5) -0.021(6)
F106 0.051(3) 0.039(5) 0.119(5) -0.015(4) -0.007(3) 0.012(3)
N1 0.027(3) 0.015(4) 0.021(3) 0.006(3) 0.007(2) -0.001(3)
N2 0.033(3) 0.011(3) 0.025(3) 0.005(3) 0.010(3) 0.003(3)
N101 0.024(3) 0.017(4) 0.036(4) -0.001(3) 0.006(3) 0.007(3)
N102 0.025(3) 0.019(4) 0.032(4) 0.005(3) 0.008(3) 0.001(3)
C1 0.023(3) 0.029(6) 0.021(3) -0.008(4) 0.006(3) -0.001(4)
C2 0.027(4) 0.022(4) 0.024(4) 0.012(3) 0.010(3) -0.003(3)
C3 0.021(3) 0.030(5) 0.032(4) 0.008(4) 0.000(3) 0.002(3)
C4 0.018(3) 0.026(5) 0.061(6) 0.004(5) -0.002(4) 0.003(3)
C5 0.032(4) 0.027(6) 0.039(5) -0.010(4) 0.005(4) -0.007(4)
C6 0.029(4) 0.028(5) 0.034(5) -0.005(4) 0.019(3) -0.008(3)
C7 0.036(4) 0.015(4) 0.012(3) -0.004(3) 0.010(3) 0.002(3)
C8 0.029(4) 0.022(4) 0.028(4) 0.000(4) 0.001(3) -0.009(3)
C9 0.052(5) 0.021(5) 0.039(5) -0.005(4) 0.003(4) -0.008(4)
C10 0.082(8) 0.029(7) 0.021(4) -0.003(4) -0.009(5) 0.008(5)
C11 0.069(7) 0.039(7) 0.018(4) 0.003(4) 0.024(4) 0.014(5)
C12 0.042(4) 0.044(6) 0.023(4) -0.002(4) 0.009(4) 0.013(4)
C13 0.016(3) 0.019(5) 0.016(3) 0.004(3) 0.007(3) 0.001(3)
C14 0.033(4) 0.014(4) 0.034(4) 0.001(4) 0.017(3) 0.006(3)
C15 0.015(3) 0.024(5) 0.042(4) -0.005(4) 0.011(3) 0.005(3)
C16 0.026(4) 0.030(5) 0.037(5) -0.008(4) 0.003(3) 0.008(4)
C17 0.022(3) 0.018(4) 0.029(4) 0.005(3) 0.007(3) -0.003(3)
C18 0.018(3) 0.016(4) 0.022(4) -0.010(3) 0.008(3) 0.002(3)
C19 0.053(5) 0.019(5) 0.056(6) 0.020(4) 0.010(5) -0.002(4)
C20 0.040(4) 0.012(3) 0.048(4) 0.016(3) 0.025(3) 0.012(3)
C21 0.022(3) 0.032(5) 0.022(4) -0.004(4) 0.006(3) 0.008(3)
C22 0.036(4) 0.014(4) 0.021(4) -0.001(3) 0.001(3) 0.005(3)
C23 0.029(4) 0.016(4) 0.027(4) 0.002(3) 0.011(3) -0.014(3)
C24 0.024(3) 0.027(5) 0.021(4) 0.007(3) 0.010(3) -0.002(3)
C25 0.026(4) 0.018(5) 0.023(4) 0.001(4) 0.002(3) 0.005(3)
C26 0.020(3) 0.009(4) 0.022(4) 0.002(3) 0.005(3) 0.003(3)
C27 0.019(3) 0.014(4) 0.024(4) -0.005(3) 0.005(3) 0.002(3)
C28 0.039(4) 0.025(5) 0.031(4) 0.004(5) 0.006(3) 0.003(5)
C29 0.059(5) 0.041(6) 0.025(4) 0.000(4) 0.007(4) 0.000(4)
C30 0.078(7) 0.038(8) 0.036(5) -0.019(5) -0.015(5) 0.000(5)
C31 0.034(4) 0.023(5) 0.053(6) -0.006(4) 0.001(4) -0.006(3)
C32 0.033(4) 0.034(6) 0.019(3) 0.000(3) 0.004(3) 0.001(3)
C33 0.019(3) 0.014(5) 0.025(3) 0.000(4) 0.009(3) 0.004(3)
C34 0.029(4) 0.023(5) 0.031(4) 0.004(4) 0.013(4) 0.002(4)
C35 0.032(4) 0.016(5) 0.066(7) 0.012(5) 0.015(4) 0.009(4)
C36 0.029(4) 0.022(5) 0.059(6) 0.014(5) 0.020(4) 0.006(4)
C37 0.024(4) 0.028(5) 0.056(5) 0.015(4) -0.005(4) -0.001(3)
C38 0.024(3) 0.028(6) 0.032(4) 0.008(4) 0.003(3) -0.001(3)
C101 0.036(4) 0.019(5) 0.036(4) 0.007(4) 0.009(4) -0.002(3)
C102 0.050(5) 0.035(6) 0.035(5) -0.007(5) 0.006(4) -0.007(4)
C103 0.069(7) 0.049(7) 0.037(6) 0.002(5) -0.019(6) -0.028(6)
C104 0.084(8) 0.019(6) 0.031(5) -0.010(4) 0.019(5) 0.006(5)
C105 0.075(8) 0.055(9) 0.036(6) -0.017(5) 0.001(5) 0.035(6)
C106 0.058(5) 0.033(5) 0.033(4) 0.001(4) 0.017(4) 0.014(4)
C107 0.020(3) 0.011(5) 0.027(3) 0.008(3) 0.010(3) 0.002(3)
C108 0.021(4) 0.032(5) 0.037(5) -0.004(4) -0.001(3) 0.005(3)
C109 0.041(4) 0.030(5) 0.038(5) 0.019(4) -0.001(4) -0.016(4)
C110 0.031(4) 0.018(5) 0.047(5) 0.005(4) 0.003(4) -0.005(3)
C111 0.034(4) 0.033(6) 0.048(6) -0.010(5) 0.019(4) -0.001(4)
C112 0.041(5) 0.030(5) 0.026(4) -0.002(4) 0.012(4) -0.004(4)
C113 0.028(4) 0.023(5) 0.028(4) -0.009(4) 0.003(3) 0.008(3)
C114 0.038(5) 0.040(6) 0.039(5) 0.005(5) 0.005(4) -0.001(5)
C115 0.038(4) 0.033(6) 0.040(5) 0.003(4) 0.008(4) -0.007(4)
C116 0.026(4) 0.025(5) 0.038(5) -0.006(4) 0.008(3) 0.005(3)
C117 0.038(4) 0.029(6) 0.034(5) -0.005(4) 0.004(4) 0.016(4)
C118 0.038(4) 0.015(5) 0.023(4) 0.001(3) 0.002(3) 0.001(4)
C119 0.021(4) 0.040(6) 0.073(7) 0.024(5) 0.023(4) 0.015(4)
C120 0.037(4) 0.023(5) 0.084(7) 0.016(5) 0.025(5) 0.012(4)
C121 0.030(4) 0.012(4) 0.015(3) 0.005(3) 0.002(3) -0.005(3)
C122 0.032(4) 0.024(5) 0.024(4) 0.004(4) 0.011(3) -0.007(4)
C123 0.043(5) 0.036(6) 0.023(4) 0.002(4) 0.009(4) -0.004(4)
C124 0.029(4) 0.034(6) 0.028(4) -0.006(4) 0.011(3) -0.008(4)
C125 0.029(4) 0.030(5) 0.024(4) -0.001(4) 0.010(3) -0.006(4)
C126 0.030(4) 0.025(5) 0.014(3) 0.002(3) 0.008(3) -0.007(3)
C127 0.030(4) 0.026(6) 0.029(4) 0.010(4) 0.011(3) -0.005(4)
C128 0.028(4) 0.019(5) 0.031(5) 0.004(4) 0.008(4) 0.007(3)
C129 0.044(5) 0.029(6) 0.036(5) 0.003(4) 0.017(4) 0.012(4)
C130 0.023(4) 0.040(7) 0.061(6) 0.023(6) 0.002(4) 0.004(4)
C131 0.026(3) 0.046(7) 0.032(4) 0.011(4) 0.008(3) -0.002(3)
C132 0.032(4) 0.024(5) 0.031(4) -0.008(3) 0.004(3) -0.004(3)
C133 0.031(4) 0.026(5) 0.028(4) -0.005(4) 0.004(4) 0.004(3)
C134 0.037(4) 0.031(6) 0.027(4) -0.001(4) 0.002(3) -0.001(4)
C135 0.042(5) 0.049(7) 0.031(4) 0.005(4) -0.008(4) 0.003(4)
C136 0.049(5) 0.034(7) 0.043(5) -0.008(4) -0.011(4) -0.002(4)
C137 0.057(6) 0.035(7) 0.041(5) -0.007(4) -0.014(5) -0.010(4)
C138 0.045(5) 0.013(4) 0.046(5) -0.004(4) 0.000(4) -0.008(4)

loop_
_atom_type_symbol
_atom_type_scat_dispersion_real
_atom_type_scat_dispersion_imag
_atom_type_scat_Cromer_Mann_a1
_atom_type_scat_Cromer_Mann_b1
_atom_type_scat_Cromer_Mann_a2
_atom_type_scat_Cromer_Mann_b2
_atom_type_scat_Cromer_Mann_a3
_atom_type_scat_Cromer_Mann_b3
_atom_type_scat_Cromer_Mann_a4
_atom_type_scat_Cromer_Mann_b4
_atom_type_scat_Cromer_Mann_c
_atom_type_scat_source
C 0.0033 0.0016 2.3100 20.8439 1.0200 10.2075 1.5886 0.5687 0.8650 51.6512 0.2156 'International Tables Vol C 4.2.6.8 and 6.1.1.4'
H 0.0000 0.0000 0.4930 10.5109 0.3229 26.1257 0.1402 3.1424 0.0408 57.7998 0.0030 'International Tables Vol C 4.2.6.8 and 6.1.1.4'
N 0.0061 0.0033 12.2126 0.0057 3.1322 9.8933 2.0125 28.9975 1.1663 0.5826 -11.5290 'International Tables Vol C 4.2.6.8 and 6.1.1.4'
F 0.0171 0.0103 3.5392 10.2825 2.6412 4.2944 1.5170 0.2615 1.0243 26.1476 0.2776 'International Tables Vol C 4.2.6.8 and 6.1.1.4'
P 0.1023 0.0942 6.4345 1.9067 4.1791 27.1570 1.7800 0.5260 1.4908 68.1645 1.1149 'International Tables Vol C 4.2.6.8 and 6.1.1.4'
Cl 0.1484 0.1585 11.4604 0.0104 7.1964 1.1662 6.2556 18.5194 1.6455 47.7784 -9.5574 'International Tables Vol C 4.2.6.8 and 6.1.1.4'
Pt -1.7033 8.3905 27.0059 1.5129 17.7639 8.8117 15.7131 0.4246 5.7837 38.6103 11.6883 'International Tables Vol C 4.2.6.8 and 6.1.1.4'

loop_
_geom_angle_atom_site_label_1
_geom_angle_atom_site_label_2
_geom_angle_atom_site_label_3
_geom_angle
_geom_angle_publ_flag
Cl1 Pt1 P1 91.21(10) yes
Cl1 Pt1 P2 170.83(8) yes
P1 Pt1 P2 88.55(11) yes
Cl1 Pt1 P3 160.6(9) yes
P1 Pt1 P3 92.3(9) yes
Cl1 Pt1 P4 91.04(10) yes
P1 Pt1 P4 168.22(6) yes
P2 Pt1 P4 91.06(10) yes
P3 Pt1 P4 81.8(9) yes
Cl11 Pt11 P101 89.42(10) yes
Cl11 Pt11 P102 170.16(13) yes
P101 Pt11 P102 91.11(12) yes
Cl11 Pt11 P103 159.63(15) yes
P101 Pt11 P103 88.84(16) yes
P102 Pt11 P103 30.21(15) yes
Cl11 Pt11 P104 93.21(10) yes
P101 Pt11 P104 169.72(7) yes
P102 Pt11 P104 84.61(12) yes
P103 Pt11 P104 92.09(15) yes
Pt1 P1 C1 108.4(3) yes
Pt1 P1 C7 113.0(3) yes
C1 P1 C7 108.4(4) yes
Pt1 P1 C13 115.9(3) yes
C1 P1 C13 102.3(4) yes
C7 P1 C13 108.2(4) yes
Pt1 P2 N1 120.4(3) yes
Pt1 P2 N2 118.5(3) yes
N1 P2 N2 95.5(3) yes
Pt1 P3 N1 118.2(17) yes
Pt1 P3 N2 120.3(15) yes
N1 P3 N2 96.3(20) yes
Pt1 P4 C26 116.9(3) yes
Pt1 P4 C27 105.3(3) yes
C26 P4 C27 106.1(4) yes
Pt1 P4 C33 114.1(3) yes
C26 P4 C33 105.4(4) yes
C27 P4 C33 108.7(4) yes
F1 P5 F6 179.1(6) yes
F1 P5 F21 89.5(7) yes
F6 P5 F21 89.7(7) yes
F1 P5 F22 92.5(8) yes
F6 P5 F22 88.2(8) yes
F21 P5 F22 95.7(12) yes
F1 P5 F23 87.3(5) yes
F6 P5 F23 93.4(5) yes
F21 P5 F23 173.9(9) yes
F22 P5 F23 89.7(11) yes
F1 P5 F24 81.4(9) yes
F6 P5 F24 98.0(9) yes
F21 P5 F24 91.1(13) yes
F22 P5 F24 170.9(14) yes
F23 P5 F24 83.3(12) yes
F1 P5 F2 90.8(5) yes
F1 P5 F3 93.9(5) yes
F2 P5 F3 91.4(6) yes
F1 P5 F4 100.7(5) yes
F2 P5 F4 168.1(5) yes
F3 P5 F4 90.8(6) yes
F1 P5 F5 89.0(6) yes
F2 P5 F5 88.1(6) yes
F3 P5 F5 177.0(5) yes
F4 P5 F5 89.0(7) yes
F1 P5 F6 179.1(6) yes
F2 P5 F6 89.1(4) yes
F3 P5 F6 87.0(5) yes
F4 P5 F6 79.4(5) yes
F5 P5 F6 90.0(5) yes
Pt11 P101 C101 113.9(3) yes
Pt11 P101 C107 106.3(3) yes
C101 P101 C107 110.6(4) yes
Pt11 P101 C113 115.6(3) yes
C101 P101 C113 105.8(4) yes
C107 P101 C113 104.2(4) yes
Pt11 P102 N101 117.9(3) yes
Pt11 P102 N102 117.0(3) yes
N101 P102 N102 96.5(4) yes
Pt11 P103 N101 119.3(4) yes
Pt11 P103 N102 119.3(4) yes
N101 P103 N102 93.7(4) yes
Pt11 P104 C126 115.1(3) yes
Pt11 P104 C127 114.7(3) yes
C126 P104 C127 106.8(4) yes
Pt11 P104 C133 103.8(3) yes
C126 P104 C133 106.9(4) yes
C127 P104 C133 109.2(5) yes
F101 P105 F102 90.3(6) yes
F101 P105 F103 100.1(5) yes
F102 P105 F103 96.7(7) yes
F101 P105 F104 91.1(6) yes
F102 P105 F104 175.0(7) yes
F103 P105 F104 87.8(6) yes
F101 P105 F105 88.3(5) yes
F102 P105 F105 85.0(6) yes
F103 P105 F105 171.4(5) yes
F104 P105 F105 90.3(6) yes
F101 P105 F106 178.8(6) yes
F102 P105 F106 88.9(5) yes
F103 P105 F106 80.9(5) yes
F104 P105 F106 89.6(4) yes
F105 P105 F106 90.7(5) yes
F101 P105 F106 178.8(6) yes
F101 P105 F121 82.9(8) yes
F106 P105 F121 97.2(8) yes
F101 P105 F122 85.5(6) yes
F106 P105 F122 95.7(5) yes
F121 P105 F122 87.0(10) yes
F101 P105 F123 89.9(6) yes
F106 P105 F123 90.1(6) yes
F121 P105 F123 168.9(10) yes
F122 P105 F123 84.0(8) yes
F101 P105 F124 86.2(5) yes
F106 P105 F124 92.7(5) yes
F121 P105 F124 93.9(9) yes
F122 P105 F124 171.4(6) yes
F123 P105 F124 94.0(8) yes
P3 N1 C18 122.6(13) yes
P2 N1 C18 130.1(6) yes
P3 N1 C19 104.4(13) yes
P2 N1 C19 111.9(6) yes
C18 N1 C19 118.1(7) yes
P2 N2 C20 106.1(6) yes
P3 N2 C20 111.5(13) yes
P2 N2 C21 122.3(6) yes
P3 N2 C21 131.0(13) yes
C20 N2 C21 117.5(8) yes
P103 N101 C118 131.6(6) yes
P102 N101 C118 120.6(7) yes
P103 N101 C119 109.2(6) yes
P102 N101 C119 103.6(6) yes
C118 N101 C119 119.2(6) yes
P103 N102 C120 101.7(7) yes
P102 N102 C120 108.2(6) yes
P103 N102 C121 121.5(6) yes
P102 N102 C121 131.0(6) yes
C120 N102 C121 120.8(8) yes
P1 C1 C2 123.9(7) yes
P1 C1 C6 115.8(7) yes
C2 C1 C6 120.2(10) yes
C1 C2 C3 119.3(9) yes
C1 C2 H21 119.7 no
C3 C2 H21 120.9 no
C2 C3 C4 120.9(9) yes
C2 C3 H31 118.9 no
C4 C3 H31 120.2 no
C3 C4 C5 121.2(10) yes
C3 C4 H41 120.0 no
C5 C4 H41 118.9 no
C4 C5 C6 119.1(9) yes
C4 C5 H51 120.9 no
C6 C5 H51 120.0 no
C1 C6 C5 119.3(10) yes
C1 C6 H61 120.3 no
C5 C6 H61 120.4 no
P1 C7 C8 118.5(6) yes
P1 C7 C12 121.6(6) yes
C8 C7 C12 119.9(7) yes
C7 C8 C9 119.9(9) yes
C7 C8 H81 121.1 no
C9 C8 H81 118.9 no
C8 C9 C10 120.1(9) yes
C8 C9 H91 120.0 no
C10 C9 H91 119.9 no
C9 C10 C11 120.4(9) yes
C9 C10 H101 119.9 no
C11 C10 H101 119.7 no
C10 C11 C12 119.5(10) yes
C10 C11 H111 120.4 no
C12 C11 H111 120.1 no
C7 C12 C11 119.9(9) yes
C7 C12 H121 119.8 no
C11 C12 H121 120.2 no
P1 C13 C14 117.3(6) yes
P1 C13 C18 125.7(6) yes
C14 C13 C18 116.9(7) yes
C13 C14 C15 121.6(8) yes
C13 C14 H141 119.7 no
C15 C14 H141 118.8 no
C14 C15 C16 121.0(8) yes
C14 C15 H151 118.9 no
C16 C15 H151 120.1 no
C15 C16 C17 121.1(8) yes
C15 C16 H161 120.0 no
C17 C16 H161 118.9 no
C16 C17 C18 120.1(8) yes
C16 C17 H171 120.2 no
C18 C17 H171 119.7 no
N1 C18 C13 124.1(7) yes
N1 C18 C17 116.4(8) yes
C13 C18 C17 119.2(7) yes
N1 C19 C20 104.9(7) yes
N1 C19 H191 109.9 no
C20 C19 H191 111.3 no
N1 C19 H192 109.3 no
C20 C19 H192 111.8 no
H191 C19 H192 109.6 no
C19 C20 N2 106.6(7) yes
C19 C20 H201 111.6 no
N2 C20 H201 111.4 no
C19 C20 H202 107.9 no
N2 C20 H202 108.8 no
H201 C20 H202 110.5 no
N2 C21 C22 119.6(8) yes
N2 C21 C26 122.1(9) yes
C22 C21 C26 118.1(8) yes
C21 C22 C23 120.9(9) yes
C21 C22 H221 119.0 no
C23 C22 H221 120.1 no
C22 C23 C24 121.0(8) yes
C22 C23 H231 119.5 no
C24 C23 H231 119.5 no
C23 C24 C25 118.0(8) yes
C23 C24 H241 121.0 no
C25 C24 H241 121.1 no
C24 C25 C26 123.0(9) yes
C24 C25 H251 118.9 no
C26 C25 H251 118.1 no
P4 C26 C21 122.5(6) yes
P4 C26 C25 118.6(7) yes
C21 C26 C25 118.8(8) yes
P4 C27 C28 121.6(7) yes
P4 C27 C32 119.8(7) yes
C28 C27 C32 118.5(8) yes
C27 C28 C29 122.0(11) yes
C27 C28 H281 119.6 no
C29 C28 H281 118.4 no
C28 C29 C30 117.9(10) yes
C28 C29 H291 120.0 no
C30 C29 H291 122.0 no
C29 C30 C31 121.2(8) yes
C29 C30 H301 119.4 no
C31 C30 H301 119.3 no
C30 C31 C32 119.4(9) yes
C30 C31 H311 120.6 no
C32 C31 H311 120.0 no
C31 C32 C27 120.9(9) yes
C31 C32 H321 119.5 no
C27 C32 H321 119.6 no
P4 C33 C34 121.8(5) yes
P4 C33 C38 117.3(7) yes
C34 C33 C38 120.8(8) yes
C33 C34 C35 119.2(8) yes
C33 C34 H341 120.2 no
C35 C34 H341 120.6 no
C34 C35 C36 120.6(10) yes
C34 C35 H351 119.8 no
C36 C35 H351 119.6 no
C35 C36 C37 120.3(8) yes
C35 C36 H361 120.8 no
C37 C36 H361 118.9 no
C36 C37 C38 121.4(8) yes
C36 C37 H371 119.5 no
C38 C37 H371 119.1 no
C37 C38 C33 117.6(9) yes
C37 C38 H381 121.1 no
C33 C38 H381 121.2 no
P101 C101 C102 119.0(8) yes
P101 C101 C106 121.8(7) yes
C102 C101 C106 119.0(9) yes
C101 C102 C103 120.7(11) yes
C101 C102 H1021 120.2 no
C103 C102 H1021 119.0 no
C102 C103 C104 119.0(10) yes
C102 C103 H1031 120.3 no
C104 C103 H1031 120.7 no
C103 C104 C105 118.0(9) yes
C103 C104 H1041 120.6 no
C105 C104 H1041 121.3 no
C104 C105 C106 123.7(12) yes
C104 C105 H1051 118.0 no
C106 C105 H1051 118.2 no
C101 C106 C105 119.1(11) yes
C101 C106 H1061 119.7 no
C105 C106 H1061 121.1 no
P101 C107 C108 122.2(7) yes
P101 C107 C112 118.8(7) yes
C108 C107 C112 119.0(9) yes
C107 C108 C109 118.9(9) yes
C107 C108 H1081 120.7 no
C109 C108 H1081 120.5 no
C108 C109 C110 121.8(9) yes
C108 C109 H1091 119.0 no
C110 C109 H1091 119.2 no
C109 C110 C111 118.6(9) yes
C109 C110 H1101 121.7 no
C111 C110 H1101 119.8 no
C110 C111 C112 119.0(10) yes
C110 C111 H1111 121.0 no
C112 C111 H1111 120.0 no
C111 C112 C107 122.6(10) yes
C111 C112 H1121 120.2 no
C107 C112 H1121 117.2 no
P101 C113 C114 114.3(8) yes
P101 C113 C118 124.9(7) yes
C114 C113 C118 120.8(8) yes
C113 C114 C115 122.7(10) yes
C113 C114 H1141 118.7 no
C115 C114 H1141 118.5 no
C114 C115 C116 116.2(9) yes
C114 C115 H1151 121.5 no
C116 C115 H1151 122.3 no
C115 C116 C117 120.7(9) yes
C115 C116 H1161 119.8 no
C117 C116 H1161 119.5 no
C116 C117 C118 122.7(10) yes
C116 C117 H1171 118.8 no
C118 C117 H1171 118.5 no
C113 C118 C117 116.5(9) yes
C113 C118 N101 124.0(8) yes
C117 C118 N101 119.5(8) yes
N101 C119 C120 108.0(7) yes
N101 C119 H1191 109.3 no
C120 C119 H1191 110.8 no
N101 C119 H1192 109.3 no
C120 C119 H1192 109.8 no
H1191 C119 H1192 109.7 no
N102 C120 C119 105.8(9) yes
N102 C120 H1201 109.0 no
C119 C120 H1201 110.3 no
N102 C120 H1202 110.3 no
C119 C120 H1202 110.9 no
H1201 C120 H1202 110.4 no
N102 C121 C122 117.4(8) yes
N102 C121 C126 123.3(8) yes
C122 C121 C126 119.2(8) yes
C121 C122 C123 120.0(10) yes
C121 C122 H1221 120.1 no
C123 C122 H1221 119.8 no
C122 C123 C124 122.0(10) yes
C122 C123 H1231 118.8 no
C124 C123 H1231 119.2 no
C123 C124 C125 120.0(9) yes
C123 C124 H1241 120.8 no
C125 C124 H1241 119.1 no
C124 C125 C126 119.0(10) yes
C124 C125 H1251 120.1 no
C126 C125 H1251 120.9 no
P104 C126 C125 115.8(7) yes
P104 C126 C121 124.5(6) yes
C125 C126 C121 119.7(9) yes
P104 C127 C128 122.3(6) yes
P104 C127 C132 118.2(8) yes
C128 C127 C132 119.5(8) yes
C127 C128 C129 118.7(8) yes
C127 C128 H1281 120.6 no
C129 C128 H1281 120.7 no
C128 C129 C130 120.3(10) yes
C128 C129 H1291 120.2 no
C130 C129 H1291 119.5 no
C129 C130 C131 120.5(8) yes
C129 C130 H1301 120.0 no
C131 C130 H1301 119.5 no
C130 C131 C132 117.8(8) yes
C130 C131 H1311 121.1 no
C132 C131 H1311 121.0 no
C127 C132 C131 123.1(9) yes
C127 C132 H1321 117.5 no
C131 C132 H1321 119.4 no
P104 C133 C134 120.7(8) yes
P104 C133 C138 118.4(7) yes
C134 C133 C138 120.8(9) yes
C133 C134 C135 118.4(10) yes
C133 C134 H1341 121.2 no
C135 C134 H1341 120.4 no
C134 C135 C136 121.6(10) yes
C134 C135 H1351 118.5 no
C136 C135 H1351 119.9 no
C135 C136 C137 120.0(9) yes
C135 C136 H1361 120.1 no
C137 C136 H1361 119.9 no
C136 C137 C138 120.8(10) yes
C136 C137 H1371 119.2 no
C138 C137 H1371 119.9 no
C133 C138 C137 118.3(10) yes
C133 C138 H1381 120.8 no
C137 C138 H1381 120.9 no

loop_
_geom_bond_atom_site_label_1
_geom_bond_atom_site_label_2
_geom_bond_distance
_geom_bond_publ_flag
Pt1 Cl1 2.354(2) yes
Pt1 P1 2.2906(19) yes
Pt1 P2 2.162(2) yes
Pt1 P3 2.18(3) yes
Pt1 P4 2.298(2) yes
Pt11 Cl11 2.310(2) yes
Pt11 P101 2.308(2) yes
Pt11 P102 2.212(4) yes
Pt11 P103 2.142(5) yes
Pt11 P104 2.300(2) yes
P1 C1 1.819(11) yes
P1 C7 1.812(7) yes
P1 C13 1.794(8) yes
P2 N1 1.644(7) yes
P2 N2 1.672(8) yes
P3 N1 1.67(4) yes
P3 N2 1.62(4) yes
P4 C26 1.813(9) yes
P4 C27 1.802(7) yes
P4 C33 1.803(8) yes
P5 F1 1.582(6) yes
P5 F6 1.607(6) yes
P5 F21 1.491(16) yes
P5 F22 1.53(2) yes
P5 F23 1.623(12) yes
P5 F24 1.61(3) yes
P5 F1 1.582(6) yes
P5 F2 1.637(9) yes
P5 F3 1.505(11) yes
P5 F4 1.703(12) yes
P5 F5 1.553(12) yes
P5 F6 1.607(6) yes
P101 C101 1.808(9) yes
P101 C107 1.815(10) yes
P101 C113 1.838(9) yes
P102 N101 1.640(8) yes
P102 N102 1.674(9) yes
P103 N101 1.688(8) yes
P103 N102 1.701(9) yes
P104 C126 1.816(10) yes
P104 C127 1.797(10) yes
P104 C133 1.821(8) yes
P105 F101 1.569(6) yes
P105 F102 1.535(12) yes
P105 F103 1.628(12) yes
P105 F104 1.543(9) yes
P105 F105 1.745(12) yes
P105 F106 1.595(6) yes
P105 F101 1.569(6) yes
P105 F106 1.595(6) yes
P105 F121 1.60(2) yes
P105 F122 1.639(14) yes
P105 F123 1.611(15) yes
P105 F124 1.516(12) yes
N1 C18 1.419(11) yes
N1 C19 1.489(11) yes
N2 C20 1.460(11) yes
N2 C21 1.420(11) yes
N101 C118 1.409(12) yes
N101 C119 1.482(13) yes
N102 C120 1.521(13) yes
N102 C121 1.409(11) yes
C1 C2 1.383(12) yes
C1 C6 1.443(13) yes
C2 C3 1.393(13) yes
C2 H21 0.937 no
C3 C4 1.370(14) yes
C3 H31 0.937 no
C4 C5 1.411(15) yes
C4 H41 0.936 no
C5 C6 1.382(14) yes
C5 H51 0.943 no
C6 H61 0.929 no
C7 C8 1.375(10) yes
C7 C12 1.410(12) yes
C8 C9 1.389(12) yes
C8 H81 0.924 no
C9 C10 1.395(16) yes
C9 H91 0.937 no
C10 C11 1.377(15) yes
C10 H101 0.923 no
C11 C12 1.391(13) yes
C11 H111 0.928 no
C12 H121 0.924 no
C13 C14 1.422(11) yes
C13 C18 1.410(12) yes
C14 C15 1.375(11) yes
C14 H141 0.933 no
C15 C16 1.304(14) yes
C15 H151 0.920 no
C16 C17 1.402(12) yes
C16 H161 0.927 no
C17 C18 1.404(11) yes
C17 H171 0.921 no
C19 C20 1.573(13) yes
C19 H191 0.969 no
C19 H192 0.970 no
C20 H201 0.964 no
C20 H202 0.967 no
C21 C22 1.414(14) yes
C21 C26 1.402(13) yes
C22 C23 1.377(12) yes
C22 H221 0.929 no
C23 C24 1.376(14) yes
C23 H231 0.933 no
C24 C25 1.388(13) yes
C24 H241 0.938 no
C25 C26 1.381(10) yes
C25 H251 0.931 no
C27 C28 1.404(12) yes
C27 C32 1.367(13) yes
C28 C29 1.367(12) yes
C28 H281 0.928 no
C29 C30 1.402(16) yes
C29 H291 0.910 no
C30 C31 1.370(15) yes
C30 H301 0.941 no
C31 C32 1.393(12) yes
C31 H311 0.931 no
C32 H321 0.928 no
C33 C34 1.410(13) yes
C33 C38 1.400(10) yes
C34 C35 1.381(12) yes
C34 H341 0.923 no
C35 C36 1.380(13) yes
C35 H351 0.930 no
C36 C37 1.373(14) yes
C36 H361 0.930 no
C37 C38 1.404(11) yes
C37 H371 0.926 no
C38 H381 0.920 no
C101 C102 1.394(12) yes
C101 C106 1.358(14) yes
C102 C103 1.386(14) yes
C102 H1021 0.937 no
C103 C104 1.384(17) yes
C103 H1031 0.938 no
C104 C105 1.355(16) yes
C104 H1041 0.925 no
C105 C106 1.352(14) yes
C105 H1051 0.933 no
C106 H1061 0.933 no
C107 C108 1.384(13) yes
C107 C112 1.338(12) yes
C108 C109 1.393(14) yes
C108 H1081 0.938 no
C109 C110 1.352(14) yes
C109 H1091 0.940 no
C110 C111 1.393(14) yes
C110 H1101 0.933 no
C111 C112 1.377(15) yes
C111 H1111 0.938 no
C112 H1121 0.931 no
C113 C114 1.370(13) yes
C113 C118 1.413(14) yes
C114 C115 1.388(14) yes
C114 H1141 0.933 no
C115 C116 1.444(14) yes
C115 H1151 0.933 no
C116 C117 1.345(13) yes
C116 H1161 0.933 no
C117 C118 1.410(12) yes
C117 H1171 0.919 no
C119 C120 1.469(12) yes
C119 H1191 0.964 no
C119 H1192 0.968 no
C120 H1201 0.968 no
C120 H1202 0.968 no
C121 C122 1.405(12) yes
C121 C126 1.399(13) yes
C122 C123 1.360(12) yes
C122 H1221 0.925 no
C123 C124 1.376(15) yes
C123 H1231 0.931 no
C124 C125 1.388(14) yes
C124 H1241 0.929 no
C125 C126 1.427(11) yes
C125 H1251 0.933 no
C127 C128 1.379(15) yes
C127 C132 1.376(10) yes
C128 C129 1.393(12) yes
C128 H1281 0.917 no
C129 C130 1.386(13) yes
C129 H1291 0.931 no
C130 C131 1.390(15) yes
C130 H1301 0.925 no
C131 C132 1.353(12) yes
C131 H1311 0.930 no
C132 H1321 0.925 no
C133 C134 1.381(13) yes
C133 C138 1.417(13) yes
C134 C135 1.402(12) yes
C134 H1341 0.918 no
C135 C136 1.344(15) yes
C135 H1351 0.921 no
C136 C137 1.400(15) yes
C136 H1361 0.931 no
C137 C138 1.373(12) yes
C137 H1371 0.931 no
C138 H1381 0.927 no

loop_
_oxford_twin_element_scale_factors
0.500(7)
0.500(7)
